data_7040066
loop_
_publ_author_name
'Ziegler, Jessica A.'
'Bergman, Robert G.'
'Arnold, John'

_publ_section_title
;
 Unusual \k1 coordination of a \b-diketiminate ligand in niobium
 complexes.
;
_journal_issue 32
_journal_name_full 'Dalton transactions (Cambridge, England : 2003)'
_journal_page_first 12661
_journal_page_last 12668
_journal_paper_doi 10.1039/c6dt02373h
_journal_volume 45
_journal_year 2016
_chemical_formula_sum 'C38 H55 Cl N3 Nb'
_chemical_formula_weight 682.21
_chemical_name_common (BDI)CpClNb(NtBu)
_chemical_properties_physical ', Air-sensitive,Moisture-sensitive'
_space_group_crystal_system orthorhombic
_space_group_IT_number 61
_space_group_name_Hall '-P 2ac 2ab'
_space_group_name_H-M_alt 'P b c a'
_symmetry_space_group_name_Hall '-P 2ac 2ab'
_symmetry_space_group_name_H-M 'P b c a'
_atom_sites_solution_hydrogens geom
_atom_sites_solution_primary iterative
_atom_sites_solution_secondary difmap
_audit_creation_method SHELXL-2014/7
_audit_update_record
;
2016-07-14 deposited with the CCDC.
2016-07-18 downloaded from the CCDC.
;
_cell_angle_alpha 90
_cell_angle_beta 90
_cell_angle_gamma 90
_cell_formula_units_Z 8
_cell_length_a 17.812(5)
_cell_length_b 17.474(5)
_cell_length_c 23.717(5)
_cell_measurement_temperature 100(2)
_cell_volume 7382(3)
_computing_cell_refinement 'Bruker SAINT'
_computing_data_collection 'Bruker APEX2'
_computing_data_reduction 'Bruker SAINT'
_computing_molecular_graphics ORTEP-32
_computing_publication_material WinGX
_computing_structure_refinement SHELXL-2014
_computing_structure_solution SIR-2011
_diffrn_ambient_temperature 100(2)
_diffrn_detector_area_resol_mean 8.366
_diffrn_measured_fraction_theta_full 0.998
_diffrn_measured_fraction_theta_max 0.994
_diffrn_measurement_device_type 'Bruker APEX-II CCD'
_diffrn_measurement_method 'phi and omega scans'
_diffrn_radiation_type MoK\a
_diffrn_radiation_wavelength 0.71073
_diffrn_reflns_av_R_equivalents 0.0433
_diffrn_reflns_av_unetI/netI 0.0154
_diffrn_reflns_Laue_measured_fraction_full 0.998
_diffrn_reflns_Laue_measured_fraction_max 0.994
_diffrn_reflns_limit_h_max 21
_diffrn_reflns_limit_h_min -21
_diffrn_reflns_limit_k_max 21
_diffrn_reflns_limit_k_min -20
_diffrn_reflns_limit_l_max 26
_diffrn_reflns_limit_l_min -27
_diffrn_reflns_number 171791
_diffrn_reflns_point_group_measured_fraction_full 0.998
_diffrn_reflns_point_group_measured_fraction_max 0.994
_diffrn_reflns_theta_full 25.000
_diffrn_reflns_theta_max 25.378
_diffrn_reflns_theta_min 1.717
_diffrn_source 'microfocus sealed tube'
_exptl_absorpt_coefficient_mu 0.427
_exptl_absorpt_correction_type multi-scan
_exptl_absorpt_process_details SADABS
_exptl_crystal_colour orange
_exptl_crystal_density_diffrn 1.228
_exptl_crystal_description block
_exptl_crystal_F_000 2896
_exptl_crystal_recrystallization_method 'Re-crystallisation from solvent: Pentane'
_exptl_crystal_size_max 0.150
_exptl_crystal_size_mid 0.100
_exptl_crystal_size_min 0.100
_refine_diff_density_max 2.282
_refine_diff_density_min -0.511
_refine_diff_density_rms 0.070
_refine_ls_extinction_method none
_refine_ls_goodness_of_fit_ref 1.146
_refine_ls_hydrogen_treatment constr
_refine_ls_matrix_type full
_refine_ls_number_parameters 401
_refine_ls_number_reflns 6745
_refine_ls_number_restraints 0
_refine_ls_restrained_S_all 1.146
_refine_ls_R_factor_all 0.0448
_refine_ls_R_factor_gt 0.0405
_refine_ls_shift/su_max 0.002
_refine_ls_shift/su_mean 0.000
_refine_ls_structure_factor_coef Fsqd
_refine_ls_weighting_details 'w=1/[\s^2^(Fo^2^)+(0.0289P)^2^+18.9646P] where P=(Fo^2^+2Fc^2^)/3'
_refine_ls_weighting_scheme calc
_refine_ls_wR_factor_gt 0.0994
_refine_ls_wR_factor_ref 0.1016
_reflns_Friedel_coverage 0.000
_reflns_number_gt 6152
_reflns_number_total 6745
_reflns_threshold_expression 'I > 2\s(I)'
_cod_data_source_file c6dt02373h2.cif
_cod_data_source_block Compound2
_cod_depositor_comments 'Adding full bibliography for 7040063--7040066.cif.'
_cod_database_code 7040066
_shelx_shelxl_version_number 2014/7
_shelx_space_group_comment
;
The symmetry employed for this shelxl refinement is uniquely defined
by the following loop, which should always be used as a source of
symmetry information in preference to the above space-group names.
They are only intended as comments.
;
_shelx_estimated_absorpt_t_min 0.939
_shelx_estimated_absorpt_t_max 0.959

loop_
_space_group_symop_operation_xyz
'x, y, z'
'-x+1/2, -y, z+1/2'
'-x, y+1/2, -z+1/2'
'x+1/2, -y+1/2, -z'
'-x, -y, -z'
'x-1/2, y, -z-1/2'
'x, -y-1/2, z-1/2'
'-x-1/2, y-1/2, z'

loop_
_atom_site_label
_atom_site_type_symbol
_atom_site_fract_x
_atom_site_fract_y
_atom_site_fract_z
_atom_site_U_iso_or_equiv
_atom_site_adp_type
_atom_site_occupancy
_atom_site_site_symmetry_order
_atom_site_calc_flag
_atom_site_refinement_flags_posn
_atom_site_refinement_flags_adp
C1 C 0.2924(2) 0.98607(19) 0.50576(16) 0.0413(9) Uani 1 1 d . .
H1 H 0.3175 1.0186 0.4798 0.050 Uiso 1 1 calc R U
C2 C 0.3047(2) 0.98218(17) 0.56460(14) 0.0299(7) Uani 1 1 d . .
H2 H 0.3409 1.0107 0.5852 0.036 Uiso 1 1 calc R U
C3 C 0.25413(18) 0.92878(17) 0.58709(14) 0.0276(7) Uani 1 1 d . .
H3 H 0.2493 0.9156 0.6258 0.033 Uiso 1 1 calc R U
C4 C 0.21225(19) 0.8985(2) 0.54302(18) 0.0381(9) Uani 1 1 d . .
H4 H 0.1741 0.8609 0.5465 0.046 Uiso 1 1 calc R U
C5 C 0.2356(2) 0.9326(2) 0.49292(17) 0.0442(10) Uani 1 1 d . .
H5 H 0.2165 0.9217 0.4564 0.053 Uiso 1 1 calc R U
C6 C 0.43530(18) 0.8717(2) 0.40374(13) 0.0284(7) Uani 1 1 d . .
C7 C 0.5160(2) 0.8892(3) 0.42131(17) 0.0562(13) Uani 1 1 d . .
H7A H 0.5167 0.9347 0.4454 0.084 Uiso 1 1 calc R U
H7B H 0.5466 0.8986 0.3876 0.084 Uiso 1 1 calc R U
H7C H 0.5366 0.8455 0.4421 0.084 Uiso 1 1 calc R U
C8 C 0.4024(2) 0.9396(2) 0.37172(16) 0.0420(9) Uani 1 1 d . .
H8A H 0.3492 0.9302 0.3640 0.063 Uiso 1 1 calc R U
H8B H 0.4295 0.9463 0.3361 0.063 Uiso 1 1 calc R U
H8C H 0.4075 0.9861 0.3946 0.063 Uiso 1 1 calc R U
C9 C 0.4314(2) 0.7994(2) 0.36754(16) 0.0455(10) Uani 1 1 d . .
H9A H 0.4472 0.7552 0.3900 0.068 Uiso 1 1 calc R U
H9B H 0.4647 0.8050 0.3349 0.068 Uiso 1 1 calc R U
H9C H 0.3797 0.7917 0.3545 0.068 Uiso 1 1 calc R U
C10 C 0.32344(16) 0.69304(16) 0.47802(11) 0.0170(6) Uani 1 1 d . .
C11 C 0.27379(16) 0.68901(16) 0.43177(12) 0.0197(6) Uani 1 1 d . .
C12 C 0.28923(18) 0.63661(18) 0.38864(13) 0.0257(7) Uani 1 1 d . .
H12 H 0.2570 0.6340 0.3568 0.031 Uiso 1 1 calc R U
C13 C 0.35102(19) 0.58849(19) 0.39190(13) 0.0297(7) Uani 1 1 d . .
H13 H 0.3610 0.5534 0.3622 0.036 Uiso 1 1 calc R U
C14 C 0.39820(18) 0.59145(17) 0.43829(13) 0.0258(7) Uani 1 1 d . .
H14 H 0.4399 0.5576 0.4403 0.031 Uiso 1 1 calc R U
C15 C 0.38575(17) 0.64309(16) 0.48210(12) 0.0203(6) Uani 1 1 d . .
C16 C 0.20382(16) 0.73894(17) 0.42744(12) 0.0213(6) Uani 1 1 d . .
H16 H 0.1987 0.7678 0.4636 0.026 Uiso 1 1 calc R U
C17 C 0.13289(18) 0.6899(2) 0.41988(14) 0.0299(7) Uani 1 1 d . .
H17A H 0.0887 0.7232 0.4182 0.045 Uiso 1 1 calc R U
H17B H 0.1280 0.6546 0.4518 0.045 Uiso 1 1 calc R U
H17C H 0.1367 0.6605 0.3848 0.045 Uiso 1 1 calc R U
C18 C 0.20947(18) 0.79725(18) 0.37975(12) 0.0254(7) Uani 1 1 d . .
H18A H 0.2550 0.8280 0.3846 0.038 Uiso 1 1 calc R U
H18B H 0.1654 0.8308 0.3805 0.038 Uiso 1 1 calc R U
H18C H 0.2116 0.7704 0.3435 0.038 Uiso 1 1 calc R U
C19 C 0.43694(17) 0.64324(17) 0.53324(13) 0.0229(6) Uani 1 1 d . .
H19 H 0.4276 0.6918 0.5544 0.027 Uiso 1 1 calc R U
C20 C 0.52006(19) 0.6413(2) 0.51729(17) 0.0389(9) Uani 1 1 d . .
H20A H 0.5307 0.5945 0.4960 0.058 Uiso 1 1 calc R U
H20B H 0.5507 0.6421 0.5516 0.058 Uiso 1 1 calc R U
H20C H 0.5321 0.6860 0.4941 0.058 Uiso 1 1 calc R U
C21 C 0.4172(2) 0.57653(19) 0.57226(14) 0.0351(8) Uani 1 1 d . .
H21A H 0.3648 0.5813 0.5845 0.053 Uiso 1 1 calc R U
H21B H 0.4502 0.5775 0.6053 0.053 Uiso 1 1 calc R U
H21C H 0.4239 0.5281 0.5520 0.053 Uiso 1 1 calc R U
C22 C 0.2041(2) 0.6742(2) 0.56005(13) 0.0326(8) Uani 1 1 d . .
H22A H 0.1943 0.6429 0.5935 0.049 Uiso 1 1 calc R U
H22B H 0.2143 0.6409 0.5277 0.049 Uiso 1 1 calc R U
H22C H 0.1601 0.7060 0.5520 0.049 Uiso 1 1 calc R U
C23 C 0.27043(16) 0.72434(15) 0.57061(11) 0.0165(6) Uani 1 1 d . .
C24 C 0.29075(15) 0.75026(15) 0.62204(11) 0.0154(6) Uani 1 1 d . .
H24 H 0.3381 0.7750 0.6244 0.019 Uiso 1 1 calc R U
C25 C 0.24754(16) 0.74441(16) 0.67482(11) 0.0166(6) Uani 1 1 d . .
C26 C 0.28946(18) 0.76782(19) 0.72741(12) 0.0262(7) Uani 1 1 d . .
H26A H 0.2573 0.7601 0.7604 0.039 Uiso 1 1 calc R U
H26B H 0.3034 0.8220 0.7247 0.039 Uiso 1 1 calc R U
H26C H 0.3349 0.7366 0.7312 0.039 Uiso 1 1 calc R U
C27 C 0.13068(15) 0.71626(17) 0.72116(11) 0.0180(6) Uani 1 1 d . .
C28 C 0.09290(16) 0.78186(17) 0.74108(12) 0.0204(6) Uani 1 1 d . .
C29 C 0.03814(17) 0.77203(19) 0.78264(13) 0.0260(7) Uani 1 1 d . .
H29 H 0.0124 0.8156 0.7969 0.031 Uiso 1 1 calc R U
C30 C 0.02065(17) 0.7008(2) 0.80339(13) 0.0284(7) Uani 1 1 d . .
H30 H -0.0169 0.6956 0.8316 0.034 Uiso 1 1 calc R U
C31 C 0.05760(17) 0.63636(19) 0.78329(12) 0.0250(7) Uani 1 1 d . .
H31 H 0.0448 0.5873 0.7977 0.030 Uiso 1 1 calc R U
C32 C 0.11357(16) 0.64297(17) 0.74197(12) 0.0200(6) Uani 1 1 d . .
C33 C 0.10864(17) 0.86023(18) 0.71509(13) 0.0249(7) Uani 1 1 d . .
H33 H 0.1627 0.8610 0.7036 0.030 Uiso 1 1 calc R U
C34 C 0.0619(3) 0.8711(2) 0.66183(17) 0.0475(10) Uani 1 1 d . .
H34A H 0.0085 0.8717 0.6717 0.071 Uiso 1 1 calc R U
H34B H 0.0718 0.8289 0.6356 0.071 Uiso 1 1 calc R U
H34C H 0.0754 0.9197 0.6439 0.071 Uiso 1 1 calc R U
C35 C 0.0965(2) 0.9263(2) 0.75579(16) 0.0377(8) Uani 1 1 d . .
H35A H 0.1079 0.9747 0.7368 0.057 Uiso 1 1 calc R U
H35B H 0.1296 0.9201 0.7885 0.057 Uiso 1 1 calc R U
H35C H 0.0441 0.9266 0.7684 0.057 Uiso 1 1 calc R U
C36 C 0.15574(17) 0.57326(17) 0.72022(13) 0.0241(6) Uani 1 1 d . .
H36 H 0.1717 0.5848 0.6807 0.029 Uiso 1 1 calc R U
C37 C 0.22720(19) 0.5596(2) 0.75480(18) 0.0394(9) Uani 1 1 d . .
H37A H 0.2592 0.6052 0.7530 0.059 Uiso 1 1 calc R U
H37B H 0.2544 0.5156 0.7394 0.059 Uiso 1 1 calc R U
H37C H 0.2137 0.5494 0.7941 0.059 Uiso 1 1 calc R U
C38 C 0.10839(19) 0.50023(19) 0.71836(14) 0.0300(7) Uani 1 1 d . .
H38A H 0.0967 0.4839 0.7569 0.045 Uiso 1 1 calc R U
H38B H 0.1365 0.4597 0.6991 0.045 Uiso 1 1 calc R U
H38C H 0.0616 0.5103 0.6979 0.045 Uiso 1 1 calc R U
N1 N 0.39302(13) 0.85902(14) 0.45568(11) 0.0211(5) Uani 1 1 d . .
N2 N 0.31237(13) 0.74811(13) 0.52307(9) 0.0138(5) Uani 1 1 d . .
N3 N 0.17883(13) 0.72237(13) 0.67337(9) 0.0171(5) Uani 1 1 d . .
Cl1 Cl 0.44828(4) 0.87111(4) 0.58446(3) 0.02667(17) Uani 1 1 d . .
Nb1 Nb 0.34492(2) 0.85938(2) 0.52051(2) 0.01644(9) Uani 1 1 d . .

loop_
_atom_site_aniso_label
_atom_site_aniso_U_11
_atom_site_aniso_U_22
_atom_site_aniso_U_33
_atom_site_aniso_U_23
_atom_site_aniso_U_13
_atom_site_aniso_U_12
C1 0.070(3) 0.0186(17) 0.035(2) 0.0067(14) 0.0080(19) 0.0179(17)
C2 0.0398(19) 0.0161(15) 0.0339(18) -0.0065(13) -0.0056(15) 0.0037(13)
C3 0.0317(17) 0.0176(15) 0.0335(18) -0.0028(13) 0.0011(14) 0.0088(13)
C4 0.0226(17) 0.0258(17) 0.066(3) -0.0126(17) -0.0069(17) 0.0106(14)
C5 0.058(2) 0.033(2) 0.042(2) -0.0158(17) -0.0290(19) 0.0293(18)
C6 0.0231(16) 0.0387(19) 0.0233(16) 0.0135(14) 0.0040(13) -0.0066(14)
C7 0.0224(18) 0.105(4) 0.041(2) 0.033(2) 0.0020(16) -0.017(2)
C8 0.042(2) 0.048(2) 0.036(2) 0.0238(18) 0.0035(17) -0.0013(18)
C9 0.051(2) 0.052(2) 0.033(2) 0.0076(18) 0.0260(18) 0.0020(19)
C10 0.0239(14) 0.0149(13) 0.0122(13) 0.0003(11) 0.0041(11) -0.0021(11)
C11 0.0256(15) 0.0203(14) 0.0133(14) 0.0005(11) 0.0058(12) -0.0018(12)
C12 0.0309(17) 0.0310(17) 0.0153(15) -0.0048(13) 0.0021(13) -0.0021(14)
C13 0.0407(19) 0.0278(17) 0.0206(16) -0.0128(13) 0.0054(14) 0.0011(14)
C14 0.0305(16) 0.0210(15) 0.0259(17) -0.0045(13) 0.0037(13) 0.0041(13)
C15 0.0241(15) 0.0184(14) 0.0183(15) -0.0016(12) 0.0030(12) 0.0001(12)
C16 0.0247(15) 0.0273(16) 0.0120(14) -0.0016(12) 0.0011(12) 0.0004(13)
C17 0.0266(16) 0.0368(19) 0.0263(17) -0.0019(14) 0.0006(14) -0.0046(14)
C18 0.0284(16) 0.0314(17) 0.0165(15) 0.0038(13) -0.0020(13) -0.0003(13)
C19 0.0247(15) 0.0190(15) 0.0250(16) -0.0047(12) -0.0033(13) 0.0041(12)
C20 0.0274(18) 0.042(2) 0.047(2) -0.0103(17) -0.0014(16) 0.0033(16)
C21 0.047(2) 0.0289(18) 0.0295(18) 0.0044(14) -0.0103(16) 0.0024(16)
C22 0.050(2) 0.0333(18) 0.0148(15) -0.0050(13) 0.0098(14) -0.0246(16)
C23 0.0234(14) 0.0128(13) 0.0132(14) 0.0008(10) 0.0047(11) -0.0015(11)
C24 0.0159(13) 0.0151(13) 0.0153(14) 0.0021(11) 0.0032(11) 0.0024(11)
C25 0.0208(14) 0.0176(13) 0.0113(13) 0.0004(11) 0.0024(11) 0.0025(11)
C26 0.0268(16) 0.0396(19) 0.0123(14) -0.0015(13) 0.0015(12) -0.0069(14)
C27 0.0146(13) 0.0304(16) 0.0091(13) -0.0008(11) -0.0015(11) -0.0008(12)
C28 0.0173(14) 0.0310(16) 0.0130(14) -0.0036(12) -0.0010(11) 0.0002(12)
C29 0.0207(15) 0.0371(18) 0.0201(16) -0.0058(13) 0.0033(13) 0.0043(13)
C30 0.0199(15) 0.048(2) 0.0169(15) -0.0005(14) 0.0081(12) -0.0028(14)
C31 0.0233(15) 0.0366(18) 0.0150(15) 0.0058(13) 0.0010(12) -0.0049(13)
C32 0.0180(14) 0.0307(16) 0.0112(14) -0.0003(12) -0.0030(11) -0.0017(12)
C33 0.0212(15) 0.0284(17) 0.0251(16) -0.0047(13) 0.0041(13) 0.0022(13)
C34 0.069(3) 0.0297(19) 0.043(2) 0.0095(17) -0.020(2) -0.0045(19)
C35 0.0363(19) 0.0319(18) 0.045(2) -0.0121(16) 0.0102(17) -0.0028(15)
C36 0.0279(16) 0.0251(16) 0.0192(15) 0.0038(12) 0.0042(13) -0.0006(13)
C37 0.0258(18) 0.0343(19) 0.058(2) -0.0001(18) -0.0038(17) 0.0051(15)
C38 0.0355(18) 0.0288(17) 0.0258(17) 0.0039(14) -0.0018(14) -0.0040(14)
N1 0.0190(12) 0.0214(13) 0.0230(13) 0.0065(10) -0.0003(10) -0.0041(10)
N2 0.0193(11) 0.0126(11) 0.0094(11) -0.0013(9) 0.0028(9) 0.0005(9)
N3 0.0200(12) 0.0207(12) 0.0106(11) 0.0000(9) 0.0035(9) 0.0020(10)
Cl1 0.0226(4) 0.0308(4) 0.0266(4) 0.0010(3) -0.0068(3) -0.0034(3)
Nb1 0.01926(14) 0.01303(14) 0.01703(14) 0.00145(10) -0.00173(10) -0.00030(10)

loop_
_atom_type_symbol
_atom_type_description
_atom_type_scat_dispersion_real
_atom_type_scat_dispersion_imag
_atom_type_scat_source
C C 0.0033 0.0016 'International Tables Vol C Tables 4.2.6.8 and 6.1.1.4'
H H 0.0000 0.0000 'International Tables Vol C Tables 4.2.6.8 and 6.1.1.4'
N N 0.0061 0.0033 'International Tables Vol C Tables 4.2.6.8 and 6.1.1.4'
Cl Cl 0.1484 0.1585 'International Tables Vol C Tables 4.2.6.8 and 6.1.1.4'
Nb Nb -2.0727 0.6215 'International Tables Vol C Tables 4.2.6.8 and 6.1.1.4'

loop_
_geom_angle_atom_site_label_1
_geom_angle_atom_site_label_2
_geom_angle_atom_site_label_3
_geom_angle
C5 C1 C2 107.0(3)
C5 C1 Nb1 72.77(19)
C2 C1 Nb1 75.76(18)
C5 C1 H1 126.5
C2 C1 H1 126.5
Nb1 C1 H1 117.1
C3 C2 C1 107.9(3)
C3 C2 Nb1 76.78(18)
C1 C2 Nb1 70.86(18)
C3 C2 H2 126.1
C1 C2 H2 126.1
Nb1 C2 H2 118.2
C4 C3 C2 108.2(3)
C4 C3 Nb1 72.27(19)
C2 C3 Nb1 71.05(18)
C4 C3 H3 125.9
C2 C3 H3 125.9
Nb1 C3 H3 122.4
C3 C4 C5 108.6(3)
C3 C4 Nb1 76.04(19)
C5 C4 Nb1 69.8(2)
C3 C4 H4 125.7
C5 C4 H4 125.7
Nb1 C4 H4 120.2
C4 C5 C1 108.2(3)
C4 C5 Nb1 77.49(19)
C1 C5 Nb1 73.4(2)
C4 C5 H5 125.9
C1 C5 H5 125.9
Nb1 C5 H5 115.3
N1 C6 C8 109.8(3)
N1 C6 C9 109.0(3)
C8 C6 C9 110.2(3)
N1 C6 C7 106.6(3)
C8 C6 C7 109.9(3)
C9 C6 C7 111.2(3)
C6 C7 H7A 109.5
C6 C7 H7B 109.5
H7A C7 H7B 109.5
C6 C7 H7C 109.5
H7A C7 H7C 109.5
H7B C7 H7C 109.5
C6 C8 H8A 109.5
C6 C8 H8B 109.5
H8A C8 H8B 109.5
C6 C8 H8C 109.5
H8A C8 H8C 109.5
H8B C8 H8C 109.5
C6 C9 H9A 109.5
C6 C9 H9B 109.5
H9A C9 H9B 109.5
C6 C9 H9C 109.5
H9A C9 H9C 109.5
H9B C9 H9C 109.5
C11 C10 C15 120.9(3)
C11 C10 N2 121.4(2)
C15 C10 N2 117.7(2)
C12 C11 C10 118.5(3)
C12 C11 C16 119.1(3)
C10 C11 C16 122.4(2)
C13 C12 C11 120.8(3)
C13 C12 H12 119.6
C11 C12 H12 119.6
C14 C13 C12 120.2(3)
C14 C13 H13 119.9
C12 C13 H13 119.9
C13 C14 C15 121.3(3)
C13 C14 H14 119.3
C15 C14 H14 119.3
C14 C15 C10 118.2(3)
C14 C15 C19 120.1(3)
C10 C15 C19 121.7(2)
C11 C16 C18 112.2(2)
C11 C16 C17 111.1(3)
C18 C16 C17 109.9(3)
C11 C16 H16 107.8
C18 C16 H16 107.8
C17 C16 H16 107.8
C16 C17 H17A 109.5
C16 C17 H17B 109.5
H17A C17 H17B 109.5
C16 C17 H17C 109.5
H17A C17 H17C 109.5
H17B C17 H17C 109.5
C16 C18 H18A 109.5
C16 C18 H18B 109.5
H18A C18 H18B 109.5
C16 C18 H18C 109.5
H18A C18 H18C 109.5
H18B C18 H18C 109.5
C15 C19 C20 112.6(3)
C15 C19 C21 110.1(3)
C20 C19 C21 110.8(3)
C15 C19 H19 107.7
C20 C19 H19 107.7
C21 C19 H19 107.7
C19 C20 H20A 109.5
C19 C20 H20B 109.5
H20A C20 H20B 109.5
C19 C20 H20C 109.5
H20A C20 H20C 109.5
H20B C20 H20C 109.5
C19 C21 H21A 109.5
C19 C21 H21B 109.5
H21A C21 H21B 109.5
C19 C21 H21C 109.5
H21A C21 H21C 109.5
H21B C21 H21C 109.5
C23 C22 H22A 109.5
C23 C22 H22B 109.5
H22A C22 H22B 109.5
C23 C22 H22C 109.5
H22A C22 H22C 109.5
H22B C22 H22C 109.5
C24 C23 N2 118.7(2)
C24 C23 C22 124.1(3)
N2 C23 C22 117.2(2)
C23 C24 C25 127.2(3)
C23 C24 H24 116.4
C25 C24 H24 116.4
N3 C25 C24 119.8(2)
N3 C25 C26 125.1(2)
C24 C25 C26 115.1(2)
C25 C26 H26A 109.5
C25 C26 H26B 109.5
H26A C26 H26B 109.5
C25 C26 H26C 109.5
H26A C26 H26C 109.5
H26B C26 H26C 109.5
C32 C27 C28 121.3(3)
C32 C27 N3 118.5(3)
C28 C27 N3 119.5(3)
C29 C28 C27 118.0(3)
C29 C28 C33 121.5(3)
C27 C28 C33 120.4(3)
C30 C29 C28 121.5(3)
C30 C29 H29 119.3
C28 C29 H29 119.3
C29 C30 C31 120.3(3)
C29 C30 H30 119.9
C31 C30 H30 119.9
C30 C31 C32 120.7(3)
C30 C31 H31 119.7
C32 C31 H31 119.7
C31 C32 C27 118.3(3)
C31 C32 C36 121.5(3)
C27 C32 C36 120.2(3)
C35 C33 C34 110.7(3)
C35 C33 C28 113.5(3)
C34 C33 C28 110.2(3)
C35 C33 H33 107.4
C34 C33 H33 107.4
C28 C33 H33 107.4
C33 C34 H34A 109.5
C33 C34 H34B 109.5
H34A C34 H34B 109.5
C33 C34 H34C 109.5
H34A C34 H34C 109.5
H34B C34 H34C 109.5
C33 C35 H35A 109.5
C33 C35 H35B 109.5
H35A C35 H35B 109.5
C33 C35 H35C 109.5
H35A C35 H35C 109.5
H35B C35 H35C 109.5
C32 C36 C38 113.9(3)
C32 C36 C37 110.7(3)
C38 C36 C37 110.1(3)
C32 C36 H36 107.3
C38 C36 H36 107.3
C37 C36 H36 107.3
C36 C37 H37A 109.5
C36 C37 H37B 109.5
H37A C37 H37B 109.5
C36 C37 H37C 109.5
H37A C37 H37C 109.5
H37B C37 H37C 109.5
C36 C38 H38A 109.5
C36 C38 H38B 109.5
H38A C38 H38B 109.5
C36 C38 H38C 109.5
H38A C38 H38C 109.5
H38B C38 H38C 109.5
C6 N1 Nb1 170.8(2)
C23 N2 C10 117.6(2)
C23 N2 Nb1 117.11(17)
C10 N2 Nb1 125.05(17)
C25 N3 C27 125.1(2)
N1 Nb1 N2 99.31(10)
N1 Nb1 Cl1 100.33(8)
N2 Nb1 Cl1 106.42(7)
N1 Nb1 C5 99.05(13)
N2 Nb1 C5 106.54(12)
Cl1 Nb1 C5 138.13(9)
N1 Nb1 C1 93.73(12)
N2 Nb1 C1 140.11(13)
Cl1 Nb1 C1 108.04(11)
C5 Nb1 C1 33.80(14)
N1 Nb1 C2 120.62(11)
N2 Nb1 C2 136.90(10)
Cl1 Nb1 C2 83.18(8)
C5 Nb1 C2 55.05(12)
C1 Nb1 C2 33.38(12)
N1 Nb1 C4 130.02(13)
N2 Nb1 C4 89.19(10)
Cl1 Nb1 C4 124.35(9)
C5 Nb1 C4 32.69(14)
C1 Nb1 C4 54.62(13)
C2 Nb1 C4 53.66(11)
N1 Nb1 C3 147.81(11)
N2 Nb1 C3 104.74(10)
Cl1 Nb1 C3 93.12(8)
C5 Nb1 C3 53.78(12)
C1 Nb1 C3 54.18(12)
C2 Nb1 C3 32.17(11)
C4 Nb1 C3 31.69(11)

loop_
_geom_bond_atom_site_label_1
_geom_bond_atom_site_label_2
_geom_bond_distance
C1 C5 1.410(6)
C1 C2 1.414(5)
C1 Nb1 2.429(3)
C1 H1 0.9500
C2 C3 1.403(5)
C2 Nb1 2.492(3)
C2 H2 0.9500
C3 C4 1.389(5)
C3 Nb1 2.565(3)
C3 H3 0.9500
C4 C5 1.393(6)
C4 Nb1 2.517(3)
C4 H4 0.9500
C5 Nb1 2.420(3)
C5 H5 0.9500
C6 N1 1.461(4)
C6 C8 1.526(5)
C6 C9 1.528(5)
C6 C7 1.528(5)
C7 H7A 0.9800
C7 H7B 0.9800
C7 H7C 0.9800
C8 H8A 0.9800
C8 H8B 0.9800
C8 H8C 0.9800
C9 H9A 0.9800
C9 H9B 0.9800
C9 H9C 0.9800
C10 C11 1.411(4)
C10 C15 1.415(4)
C10 N2 1.451(3)
C11 C12 1.400(4)
C11 C16 1.525(4)
C12 C13 1.387(5)
C12 H12 0.9500
C13 C14 1.385(5)
C13 H13 0.9500
C14 C15 1.394(4)
C14 H14 0.9500
C15 C19 1.517(4)
C16 C18 1.526(4)
C16 C17 1.537(4)
C16 H16 1.0000
C17 H17A 0.9800
C17 H17B 0.9800
C17 H17C 0.9800
C18 H18A 0.9800
C18 H18B 0.9800
C18 H18C 0.9800
C19 C20 1.529(5)
C19 C21 1.529(4)
C19 H19 1.0000
C20 H20A 0.9800
C20 H20B 0.9800
C20 H20C 0.9800
C21 H21A 0.9800
C21 H21B 0.9800
C21 H21C 0.9800
C22 C23 1.492(4)
C22 H22A 0.9800
C22 H22B 0.9800
C22 H22C 0.9800
C23 C24 1.351(4)
C23 N2 1.415(3)
C24 C25 1.473(4)
C24 H24 0.9500
C25 N3 1.284(4)
C25 C26 1.510(4)
C26 H26A 0.9800
C26 H26B 0.9800
C26 H26C 0.9800
C27 C32 1.406(4)
C27 C28 1.411(4)
C27 N3 1.425(4)
C28 C29 1.397(4)
C28 C33 1.528(4)
C29 C30 1.375(5)
C29 H29 0.9500
C30 C31 1.388(5)
C30 H30 0.9500
C31 C32 1.403(4)
C31 H31 0.9500
C32 C36 1.521(4)
C33 C35 1.520(4)
C33 C34 1.525(5)
C33 H33 1.0000
C34 H34A 0.9800
C34 H34B 0.9800
C34 H34C 0.9800
C35 H35A 0.9800
C35 H35B 0.9800
C35 H35C 0.9800
C36 C38 1.530(4)
C36 C37 1.533(5)
C36 H36 1.0000
C37 H37A 0.9800
C37 H37B 0.9800
C37 H37C 0.9800
C38 H38A 0.9800
C38 H38B 0.9800
C38 H38C 0.9800
N1 Nb1 1.760(3)
N2 Nb1 2.030(2)
Cl1 Nb1 2.3941(9)
